data_2310063
loop_
_publ_author_name
'Brink, C.'

_publ_section_title
;
 The Crystal Structure of K2 Cu Cl3 and Isomorphous Substances
;
_journal_name_full 'Acta Crystallographica (1,1948-23,1967)'
_journal_page_first 158
_journal_page_last 163
_journal_paper_doi 10.1107/S0365110X49000436
_journal_volume 2
_journal_year 1949
_chemical_formula_sum 'Ag Cl3 Cs2'
_chemical_name_systematic 'Cs2 Ag Cl3'
_space_group_IT_number 62
_symmetry_space_group_name_Hall '-P 2c 2n'
_symmetry_space_group_name_H-M 'P n a m'
_cell_angle_alpha 90
_cell_angle_beta 90
_cell_angle_gamma 90
_cell_formula_units_Z 4
_cell_length_a 13.19
_cell_length_b 13.74
_cell_length_c 4.57
_cell_volume 828.224
_citation_journal_id_ASTM ACCRA9
_cod_data_source_file silver1-2_168.cif
_cod_data_source_block Ag1Cl3Cs2
_cod_original_cell_volume 828.2238
_cod_original_sg_symbol_Hall '-P 2ac 2n (-x,z,y)'
_cod_original_formula_sum 'Ag1 Cl3 Cs2'
_cod_database_code 2310063

loop_
_symmetry_equiv_pos_as_xyz
x,y,z
-x+1/2,y+1/2,-z
x+1/2,-y+1/2,-z+1/2
-x,-y,z+1/2
-x,-y,-z
x-1/2,-y-1/2,z
-x-1/2,y-1/2,z-1/2
x,y,-z-1/2

loop_
_atom_site_label
_atom_site_type_symbol
_atom_site_fract_x
_atom_site_fract_y
_atom_site_fract_z
_atom_site_occupancy
_atom_site_U_iso_or_equiv
Cl3 Cl-1 0.277 0.791 0.25 1 0.0
Ag1 Ag+1 0.252 0.197 0.25 1 0.0
Cl2 Cl-1 0.435 0.138 0.25 1 0.0
Cs1 Cs+1 0.172 0.48 0.25 1 0.0
Cl1 Cl-1 0.133 0.052 0.25 1 0.0
Cs2 Cs+1 -0.488 -0.327 0.25 1 0.0
